data_7156281
loop_
_publ_author_name
'Guerola, Marta'
'Escolano, Marcos'
'Alzuet-Pi\~na, Gloria'
'G\'omez-Bengoa, Enrique'
'Ram\'irez de Arellano, Carmen'
'S\'anchez-Rosell\'o, Mar\'ia'
'Del Pozo, Carlos'

_publ_section_title
;
 Synthesis of substituted piperidines by enantioselective desymmetrizing
 intramolecular aza-Michael reactions.
;
_journal_issue 25
_journal_name_full 'Organic &amp; biomolecular chemistry'
_journal_page_first 4650
_journal_page_last 4658
_journal_paper_doi 10.1039/c8ob01139g
_journal_volume 16
_journal_year 2018
_chemical_absolute_configuration ad
_chemical_formula_sum 'C28 H44 Br N O4 S'
_chemical_formula_weight 570.61
_space_group_crystal_system orthorhombic
_space_group_IT_number 19
_space_group_name_Hall 'P 2ac 2ab'
_space_group_name_H-M_alt 'P 21 21 21'
_symmetry_space_group_name_Hall 'P 2ac 2ab'
_symmetry_space_group_name_H-M 'P 21 21 21'
_atom_sites_solution_hydrogens geom
_atom_sites_solution_primary direct
_atom_sites_solution_secondary difmap
_audit_creation_method SHELXL-2018/1
_audit_update_record
;
2018-03-13 deposited with the CCDC.
2018-06-04 downloaded from the CCDC.
;
_cell_angle_alpha 90
_cell_angle_beta 90
_cell_angle_gamma 90
_cell_formula_units_Z 4
_cell_length_a 5.6897(3)
_cell_length_b 11.2486(5)
_cell_length_c 45.457(2)
_cell_measurement_reflns_used 4145
_cell_measurement_temperature 120(2)
_cell_measurement_theta_max 27.2840
_cell_measurement_theta_min 3.5810
_cell_volume 2909.3(2)
_computing_cell_refinement 'CrysAlisPro (Agilent Tec., 2012)'
_computing_data_collection 'CrysAlisPro (Agilent Tec., 2012)'
_computing_data_reduction 'CrysAlisPro (Agilent Tec., 2012)'
_computing_molecular_graphics 'CrystalMaker 2.7 (1994-2013)'
_computing_publication_material 'SHELXL-2014 (Sheldrick, 2014)'
_computing_structure_refinement 'SHELXL-2018/1 (Sheldrick, 2018)'
_computing_structure_solution 'SHELXT-2014 (Sheldrick, 2014)'
_diffrn_ambient_temperature 120(2)
_diffrn_detector_area_resol_mean 16.0267
_diffrn_measured_fraction_theta_full 0.998
_diffrn_measured_fraction_theta_max 0.931
_diffrn_measurement_device_type 'Agilent-XRD SuperNova'
_diffrn_measurement_method '\w scans'
_diffrn_radiation_type MoK\a
_diffrn_radiation_wavelength 0.71073
_diffrn_reflns_av_R_equivalents 0.0405
_diffrn_reflns_av_unetI/netI 0.0611
_diffrn_reflns_Laue_measured_fraction_full 0.998
_diffrn_reflns_Laue_measured_fraction_max 0.931
_diffrn_reflns_limit_h_max 7
_diffrn_reflns_limit_h_min -7
_diffrn_reflns_limit_k_max 15
_diffrn_reflns_limit_k_min -14
_diffrn_reflns_limit_l_max 64
_diffrn_reflns_limit_l_min -61
_diffrn_reflns_number 18099
_diffrn_reflns_point_group_measured_fraction_full 0.999
_diffrn_reflns_point_group_measured_fraction_max 0.897
_diffrn_reflns_theta_full 27.500
_diffrn_reflns_theta_max 30.105
_diffrn_reflns_theta_min 3.586
_diffrn_source 'SuperNova (Mo) X-ray Source'
_exptl_absorpt_coefficient_mu 1.517
_exptl_absorpt_correction_T_max 1.00000
_exptl_absorpt_correction_T_min 0.51591
_exptl_absorpt_correction_type multi-scan
_exptl_absorpt_process_details 'CrysAlisPro (Agilent Tec., 2012)'
_exptl_crystal_colour colourless
_exptl_crystal_density_diffrn 1.303
_exptl_crystal_description lath
_exptl_crystal_F_000 1208
_exptl_crystal_size_max 0.76
_exptl_crystal_size_mid 0.10
_exptl_crystal_size_min 0.02
_refine_diff_density_max 0.370
_refine_diff_density_min -0.492
_refine_diff_density_rms 0.073
_refine_ls_abs_structure_details
; 
 Flack x determined using 1828 quotients [(I+)-(I-)]/[(I+)+(I-)] 
 (Parsons, Flack and Wagner, Acta Cryst. B69 (2013) 249-259). 
;
_refine_ls_abs_structure_Flack 0.024(5)
_refine_ls_extinction_method none
_refine_ls_goodness_of_fit_ref 1.154
_refine_ls_hydrogen_treatment constr
_refine_ls_matrix_type full
_refine_ls_number_parameters 318
_refine_ls_number_reflns 7666
_refine_ls_number_restraints 0
_refine_ls_restrained_S_all 1.154
_refine_ls_R_factor_all 0.0865
_refine_ls_R_factor_gt 0.0663
_refine_ls_shift/su_max 0.001
_refine_ls_shift/su_mean 0.000
_refine_ls_structure_factor_coef Fsqd
_refine_ls_weighting_details 'w=1/[\s^2^(Fo^2^)+(0.0245P)^2^+2.3935P] where P=(Fo^2^+2Fc^2^)/3'
_refine_ls_weighting_scheme calc
_refine_ls_wR_factor_gt 0.1092
_refine_ls_wR_factor_ref 0.1170
_reflns_Friedel_coverage 0.680
_reflns_Friedel_fraction_full 1.000
_reflns_Friedel_fraction_max 0.852
_reflns_number_gt 6227
_reflns_number_total 7666
_reflns_threshold_expression 'I > 2\s(I)'
_cod_data_source_file c8ob01139g2.cif
_cod_data_source_block psmg561
_cod_depositor_comments 'Adding full bibliography for 7156281.cif.'
_cod_database_code 7156281
_shelx_shelxl_version_number 2018/1
_shelx_space_group_comment
; 
The symmetry employed for this shelxl refinement is uniquely defined 
by the following loop, which should always be used as a source of 
symmetry information in preference to the above space-group names. 
They are only intended as comments. 
;

loop_
_space_group_symop_operation_xyz
'x, y, z'
'-x+1/2, -y, z+1/2'
'-x, y+1/2, -z+1/2'
'x+1/2, -y+1/2, -z'

loop_
_atom_site_label
_atom_site_type_symbol
_atom_site_fract_x
_atom_site_fract_y
_atom_site_fract_z
_atom_site_U_iso_or_equiv
_atom_site_adp_type
_atom_site_occupancy
_atom_site_site_symmetry_order
_atom_site_calc_flag
_atom_site_refinement_flags_posn
_atom_site_refinement_flags_adp
O1 O 0.8720(6) 0.2063(3) 0.27950(6) 0.0337(8) Uani 1 1 d . .
C1 C 0.5220(7) -0.1802(4) 0.32213(9) 0.0234(9) Uani 1 1 d . .
H1A H 0.485178 -0.094531 0.320209 0.028 Uiso 1 1 calc R U
H1B H 0.376267 -0.225063 0.317844 0.028 Uiso 1 1 calc R U
S1 S 0.9409(2) 0.11107(10) 0.29886(2) 0.0258(2) Uani 1 1 d . .
Br1 Br 0.43160(14) 0.19535(7) 0.42295(2) 0.0613(2) Uani 1 1 d . .
O2 O 1.1854(6) 0.0925(4) 0.30484(8) 0.0407(10) Uani 1 1 d . .
C2 C 0.5945(8) -0.2051(4) 0.35396(9) 0.0285(10) Uani 1 1 d . .
H2A H 0.746227 -0.165536 0.358175 0.034 Uiso 1 1 calc R U
H2B H 0.615591 -0.291701 0.356794 0.034 Uiso 1 1 calc R U
C3 C 0.4064(9) -0.1591(4) 0.37518(9) 0.0272(10) Uani 1 1 d . .
H3A H 0.389494 -0.072196 0.372379 0.033 Uiso 1 1 calc R U
H3B H 0.254133 -0.196323 0.370072 0.033 Uiso 1 1 calc R U
O3 O 0.0725(7) -0.1203(3) 0.41970(7) 0.0428(8) Uani 1 1 d . .
O4 O 0.6043(6) 0.0308(3) 0.19699(7) 0.0334(8) Uani 1 1 d . .
C4 C 0.4584(9) -0.1833(5) 0.40730(9) 0.0336(11) Uani 1 1 d . .
H4A H 0.491483 -0.269191 0.409685 0.040 Uiso 1 1 calc R U
H4B H 0.602477 -0.139405 0.412872 0.040 Uiso 1 1 calc R U
C5 C 0.2656(9) -0.1495(5) 0.42808(11) 0.0338(12) Uani 1 1 d . .
C6 C 0.3284(12) -0.1541(7) 0.46043(12) 0.062(2) Uani 1 1 d . .
H6A H 0.451100 -0.093679 0.464294 0.074 Uiso 1 1 calc R U
H6B H 0.397756 -0.232973 0.464695 0.074 Uiso 1 1 calc R U
C7 C 0.1264(12) -0.1333(7) 0.48167(13) 0.0604(19) Uani 1 1 d . .
H7A H -0.008626 -0.182690 0.475389 0.073 Uiso 1 1 calc R U
H7B H 0.174826 -0.161039 0.501431 0.073 Uiso 1 1 calc R U
C8 C 0.0464(13) -0.0072(6) 0.48408(12) 0.0596(17) Uani 1 1 d . .
H8A H -0.010332 0.019704 0.464597 0.071 Uiso 1 1 calc R U
H8B H 0.182173 0.043159 0.489565 0.071 Uiso 1 1 calc R U
C9 C -0.1495(12) 0.0105(7) 0.50672(13) 0.0598(19) Uani 1 1 d . .
H9A H -0.280831 -0.044002 0.502024 0.072 Uiso 1 1 calc R U
H9B H -0.089143 -0.011136 0.526430 0.072 Uiso 1 1 calc R U
C10 C -0.2418(17) 0.1359(8) 0.50774(18) 0.092(3) Uani 1 1 d . .
H10A H -0.110549 0.191214 0.510446 0.120 Uiso 1 1 calc R U
H10B H -0.352055 0.143905 0.524180 0.120 Uiso 1 1 calc R U
H10C H -0.322800 0.154049 0.489256 0.120 Uiso 1 1 calc R U
N11 N 0.8231(6) -0.0088(3) 0.28627(7) 0.0194(7) Uani 1 1 d . .
C12 C 0.7119(7) -0.0096(4) 0.25692(9) 0.0175(8) Uani 1 1 d . .
H12 H 0.635989 0.069665 0.253947 0.021 Uiso 1 1 calc R U
C13 C 0.5173(7) -0.1031(4) 0.25694(9) 0.0232(9) Uani 1 1 d . .
H13A H 0.456471 -0.112421 0.236665 0.028 Uiso 1 1 calc R U
H13B H 0.386310 -0.074944 0.269461 0.028 Uiso 1 1 calc R U
C14 C 0.6011(9) -0.2240(4) 0.26820(9) 0.0267(10) Uani 1 1 d . .
H14A H 0.720380 -0.256603 0.254556 0.032 Uiso 1 1 calc R U
H14B H 0.466784 -0.279922 0.268757 0.032 Uiso 1 1 calc R U
C15 C 0.7073(8) -0.2129(4) 0.29903(10) 0.0248(9) Uani 1 1 d . .
H15 H 0.774420 -0.292046 0.304506 0.030 Uiso 1 1 calc R U
C16 C 0.9078(8) -0.1241(4) 0.29806(9) 0.0224(9) Uani 1 1 d . .
H16A H 0.971794 -0.112519 0.318108 0.027 Uiso 1 1 calc R U
H16B H 1.035445 -0.155155 0.285402 0.027 Uiso 1 1 calc R U
C21 C 0.8057(8) 0.1363(4) 0.33345(9) 0.0239(10) Uani 1 1 d . .
C22 C 0.6020(8) 0.2013(4) 0.33453(9) 0.0249(9) Uani 1 1 d . .
H22 H 0.537333 0.233495 0.316988 0.030 Uiso 1 1 calc R U
C23 C 0.4895(8) 0.2201(5) 0.36150(10) 0.0310(11) Uani 1 1 d . .
H23 H 0.347832 0.264611 0.362541 0.037 Uiso 1 1 calc R U
C24 C 0.5891(10) 0.1725(4) 0.38658(9) 0.0329(11) Uani 1 1 d . .
C25 C 0.7942(10) 0.1086(5) 0.38587(11) 0.0366(12) Uani 1 1 d . .
H25 H 0.859439 0.077291 0.403472 0.044 Uiso 1 1 calc R U
C26 C 0.9056(9) 0.0903(4) 0.35891(10) 0.0290(10) Uani 1 1 d . .
H26 H 1.048486 0.046825 0.357967 0.035 Uiso 1 1 calc R U
C31 C 0.8930(8) -0.0260(4) 0.23250(9) 0.0210(9) Uani 1 1 d . .
H31A H 1.024240 0.030103 0.235914 0.025 Uiso 1 1 calc R U
H31B H 0.957646 -0.107578 0.233839 0.025 Uiso 1 1 calc R U
C32 C 0.8007(9) -0.0071(4) 0.20190(10) 0.0265(10) Uani 1 1 d . .
C33 C 0.9680(9) -0.0369(4) 0.17705(9) 0.0258(10) Uani 1 1 d . .
H33A H 0.973455 -0.124364 0.174714 0.031 Uiso 1 1 calc R U
H33B H 1.127685 -0.009993 0.182575 0.031 Uiso 1 1 calc R U
C34 C 0.9033(9) 0.0184(4) 0.14766(9) 0.0295(11) Uani 1 1 d . .
H34A H 0.739537 -0.003581 0.142725 0.035 Uiso 1 1 calc R U
H34B H 0.910320 0.106030 0.149467 0.035 Uiso 1 1 calc R U
C35 C 1.0637(10) -0.0205(4) 0.12278(9) 0.0315(10) Uani 1 1 d . .
H35A H 1.050766 -0.107723 0.120316 0.038 Uiso 1 1 calc R U
H35B H 1.228349 -0.002079 0.128125 0.038 Uiso 1 1 calc R U
C36 C 1.0056(10) 0.0396(5) 0.09365(11) 0.0455(16) Uani 1 1 d . .
H36A H 1.013662 0.126899 0.096276 0.055 Uiso 1 1 calc R U
H36B H 0.842459 0.019158 0.088003 0.055 Uiso 1 1 calc R U
C37 C 1.1718(12) 0.0032(7) 0.06878(12) 0.0616(19) Uani 1 1 d . .
H37A H 1.333928 0.022345 0.074321 0.080 Uiso 1 1 calc R U
H37B H 1.130074 0.046449 0.050810 0.080 Uiso 1 1 calc R U
H37C H 1.157960 -0.082466 0.065287 0.080 Uiso 1 1 calc R U

loop_
_atom_site_aniso_label
_atom_site_aniso_U_11
_atom_site_aniso_U_22
_atom_site_aniso_U_33
_atom_site_aniso_U_23
_atom_site_aniso_U_13
_atom_site_aniso_U_12
O1 0.056(2) 0.0149(15) 0.0300(15) 0.0018(13) 0.0032(15) -0.0142(17)
C1 0.017(2) 0.019(2) 0.034(2) -0.0004(18) -0.0002(17) -0.0031(18)
S1 0.0272(6) 0.0195(5) 0.0307(5) -0.0046(4) 0.0027(5) -0.0110(5)
Br1 0.0699(4) 0.0776(5) 0.0363(3) -0.0139(3) 0.0150(3) -0.0160(4)
O2 0.0240(18) 0.046(2) 0.052(2) -0.0155(19) -0.0001(16) -0.0171(17)
C2 0.023(2) 0.022(2) 0.040(2) 0.006(2) 0.001(2) 0.005(2)
C3 0.026(2) 0.023(2) 0.033(2) 0.0051(17) -0.002(2) -0.004(2)
O3 0.0329(19) 0.056(2) 0.0397(18) -0.0075(18) -0.0006(19) 0.003(2)
O4 0.034(2) 0.0339(19) 0.0323(16) -0.0014(14) -0.0004(15) 0.0147(17)
C4 0.029(2) 0.040(3) 0.032(2) 0.007(2) 0.001(2) 0.001(3)
C5 0.030(3) 0.032(3) 0.039(3) 0.006(2) 0.000(2) -0.002(2)
C6 0.057(4) 0.094(6) 0.033(3) 0.013(3) 0.003(3) 0.021(4)
C7 0.059(4) 0.084(5) 0.038(3) 0.015(3) 0.006(3) 0.015(4)
C8 0.066(4) 0.074(5) 0.039(3) -0.006(3) -0.003(3) -0.006(4)
C9 0.059(4) 0.082(5) 0.038(3) -0.011(3) -0.007(3) -0.005(4)
C10 0.119(7) 0.088(7) 0.069(5) -0.024(5) 0.004(5) 0.008(6)
N11 0.0212(19) 0.0089(17) 0.0280(17) -0.0011(14) -0.0058(14) -0.0020(15)
C12 0.018(2) 0.0089(19) 0.0256(19) -0.0008(16) -0.0027(16) 0.0062(17)
C13 0.017(2) 0.025(2) 0.028(2) -0.0038(18) -0.0002(16) -0.0030(19)
C14 0.032(3) 0.013(2) 0.035(2) -0.0042(17) 0.003(2) -0.007(2)
C15 0.027(2) 0.0086(19) 0.038(2) 0.0023(19) 0.004(2) 0.0011(18)
C16 0.018(2) 0.014(2) 0.035(2) 0.0027(17) 0.0000(19) 0.0019(18)
C21 0.028(2) 0.017(2) 0.027(2) -0.0038(18) -0.0008(19) -0.0085(19)
C22 0.019(2) 0.023(2) 0.032(2) -0.0021(19) -0.0046(18) -0.006(2)
C23 0.022(3) 0.031(3) 0.041(2) -0.008(2) -0.0026(18) -0.003(2)
C24 0.038(3) 0.032(3) 0.028(2) -0.0075(19) 0.005(2) -0.013(3)
C25 0.047(3) 0.035(3) 0.028(2) 0.002(2) -0.008(2) -0.011(3)
C26 0.029(3) 0.022(2) 0.037(2) -0.0004(18) -0.005(2) -0.002(2)
C31 0.019(2) 0.014(2) 0.029(2) 0.0013(16) -0.0007(17) 0.0001(18)
C32 0.035(3) 0.011(2) 0.034(2) 0.0007(19) 0.001(2) 0.002(2)
C33 0.029(3) 0.016(2) 0.033(2) 0.0028(17) 0.003(2) 0.005(2)
C34 0.033(3) 0.021(2) 0.035(2) 0.0025(18) 0.005(2) 0.012(2)
C35 0.035(3) 0.027(2) 0.033(2) 0.0000(19) 0.001(2) 0.007(3)
C36 0.050(4) 0.055(4) 0.032(2) 0.005(2) 0.007(2) 0.016(3)
C37 0.071(5) 0.079(5) 0.034(3) 0.001(3) 0.011(3) 0.017(4)

loop_
_atom_type_symbol
_atom_type_description
_atom_type_scat_dispersion_real
_atom_type_scat_dispersion_imag
_atom_type_scat_source
C C 0.0033 0.0016 'International Tables Vol C Tables 4.2.6.8 and 6.1.1.4'
H H 0.0000 0.0000 'International Tables Vol C Tables 4.2.6.8 and 6.1.1.4'
N N 0.0061 0.0033 'International Tables Vol C Tables 4.2.6.8 and 6.1.1.4'
O O 0.0106 0.0060 'International Tables Vol C Tables 4.2.6.8 and 6.1.1.4'
S S 0.1246 0.1234 'International Tables Vol C Tables 4.2.6.8 and 6.1.1.4'
Br Br -0.2901 2.4595 'International Tables Vol C Tables 4.2.6.8 and 6.1.1.4'

loop_
_geom_angle_atom_site_label_1
_geom_angle_atom_site_label_2
_geom_angle_atom_site_label_3
_geom_angle
C2 C1 C15 114.7(4)
O2 S1 O1 119.3(2)
O2 S1 N11 110.4(2)
O1 S1 N11 106.96(19)
O2 S1 C21 106.1(2)
O1 S1 C21 107.7(2)
N11 S1 C21 105.6(2)
C1 C2 C3 110.2(4)
C4 C3 C2 114.2(4)
C5 C4 C3 114.8(4)
O3 C5 C4 122.4(5)
O3 C5 C6 122.0(5)
C4 C5 C6 115.6(4)
C5 C6 C7 115.7(5)
C8 C7 C6 115.0(6)
C7 C8 C9 113.3(6)
C10 C9 C8 113.4(7)
C12 N11 C16 117.4(3)
C12 N11 S1 120.3(3)
C16 N11 S1 117.9(3)
N11 C12 C31 111.6(3)
N11 C12 C13 108.3(3)
C31 C12 C13 114.0(3)
C12 C13 C14 112.8(3)
C13 C14 C15 110.9(3)
C16 C15 C14 108.9(4)
C16 C15 C1 112.3(4)
C14 C15 C1 112.0(4)
N11 C16 C15 110.0(3)
C22 C21 C26 121.0(4)
C22 C21 S1 118.9(3)
C26 C21 S1 120.1(4)
C21 C22 C23 119.9(4)
C24 C23 C22 118.5(4)
C25 C24 C23 122.2(4)
C25 C24 Br1 119.6(4)
C23 C24 Br1 118.2(4)
C24 C25 C26 119.0(5)
C21 C26 C25 119.4(5)
C32 C31 C12 114.8(4)
O4 C32 C31 122.7(4)
O4 C32 C33 121.2(4)
C31 C32 C33 116.1(4)
C32 C33 C34 114.4(4)
C35 C34 C33 113.1(4)
C34 C35 C36 112.9(4)
C35 C36 C37 112.9(5)

loop_
_geom_bond_atom_site_label_1
_geom_bond_atom_site_label_2
_geom_bond_distance
O1 S1 1.440(3)
C1 C2 1.530(6)
C1 C15 1.533(6)
S1 O2 1.433(4)
S1 N11 1.611(4)
S1 C21 1.773(4)
Br1 C24 1.898(5)
C2 C3 1.531(6)
C3 C4 1.515(6)
O3 C5 1.208(6)
O4 C32 1.217(6)
C4 C5 1.497(7)
C5 C6 1.514(7)
C6 C7 1.519(8)
C7 C8 1.494(9)
C8 C9 1.530(9)
C9 C10 1.505(10)
N11 C12 1.477(5)
N11 C16 1.484(5)
C12 C31 1.526(6)
C12 C13 1.526(6)
C13 C14 1.530(6)
C14 C15 1.531(6)
C15 C16 1.517(6)
C21 C22 1.371(6)
C21 C26 1.389(6)
C22 C23 1.399(6)
C23 C24 1.381(7)
C24 C25 1.371(8)
C25 C26 1.395(7)
C31 C32 1.502(6)
C32 C33 1.514(6)
C33 C34 1.519(6)
C34 C35 1.517(6)
C35 C36 1.523(6)
C36 C37 1.530(7)

loop_
_geom_hbond_atom_site_label_D
_geom_hbond_atom_site_label_H
_geom_hbond_atom_site_label_A
_geom_hbond_distance_DH
_geom_hbond_distance_HA
_geom_hbond_distance_DA
_geom_hbond_angle_DHA
_geom_hbond_site_symmetry_A
_geom_hbond_publ_flag
C31 H31B O1 0.99 2.39 3.340(5) 161.5 3_745 yes
C13 H13A O4 0.99 2.56 3.152(5) 118.3 . yes
C25 H25 O3 0.95 2.64 3.392(7) 136.7 1_655 yes

loop_
_geom_torsion_atom_site_label_1
_geom_torsion_atom_site_label_2
_geom_torsion_atom_site_label_3
_geom_torsion_atom_site_label_4
_geom_torsion
C21 S1 C15 C1 19.2(3)
Br1 C24 C5 O3 78.2(3)
